data_7150054
loop_
_publ_author_name
'Okuzumi, Keiko'
'Hara, Noriyuki'
'Uekusa, Hidehiro'
'Fujimoto, Yoshinori'

_publ_section_title
;
 Structure elucidation of cyasterone stereoisomers isolated from
 Cyathula officinalis.
;
_journal_issue 7
_journal_name_full 'Organic &amp; biomolecular chemistry'
_journal_page_first 1227
_journal_page_last 1232
_journal_paper_doi 10.1039/b416868b
_journal_volume 3
_journal_year 2005
_chemical_formula_sum 'C32 H56 O11'
_chemical_formula_weight 616.77
_chemical_name_common 'cyasterone 1'
_chemical_name_systematic
;
?
;
_space_group_IT_number 4
_symmetry_cell_setting monoclinic
_symmetry_space_group_name_Hall 'P 2yb'
_symmetry_space_group_name_H-M 'P 1 21 1'
_atom_sites_solution_hydrogens geom
_atom_sites_solution_primary direct
_atom_sites_solution_secondary difmap
_audit_creation_method SHELXL-97
_cell_angle_alpha 90.00
_cell_angle_beta 100.215(3)
_cell_angle_gamma 90.00
_cell_formula_units_Z 2
_cell_length_a 13.6542(11)
_cell_length_b 7.7755(4)
_cell_length_c 15.7636(12)
_cell_measurement_reflns_used 10590
_cell_measurement_temperature 123(2)
_cell_measurement_theta_max 68.195
_cell_measurement_theta_min 3.29
_cell_volume 1647.1(2)
_computing_structure_refinement 'SHELXL-97 (Sheldrick, 1997)'
_computing_structure_solution 'SHELXS-97 (Sheldrick, 1990)'
_diffrn_ambient_temperature 123(2)
_diffrn_detector_area_resol_mean 10
_diffrn_measured_fraction_theta_full 0.945
_diffrn_measured_fraction_theta_max 0.945
_diffrn_measurement_device_type 'RIGAKU R-AXIS RAPID'
_diffrn_measurement_method \w-scan
_diffrn_radiation_monochromator graphite
_diffrn_radiation_source 'RIGAKU UX-18 Rotating anode'
_diffrn_radiation_type CuK\a
_diffrn_radiation_wavelength 1.54184
_diffrn_reflns_av_R_equivalents 0.0459
_diffrn_reflns_av_sigmaI/netI 0.0279
_diffrn_reflns_limit_h_max 16
_diffrn_reflns_limit_h_min -16
_diffrn_reflns_limit_k_max 8
_diffrn_reflns_limit_k_min -8
_diffrn_reflns_limit_l_max 18
_diffrn_reflns_limit_l_min -18
_diffrn_reflns_number 18438
_diffrn_reflns_theta_full 68.22
_diffrn_reflns_theta_max 68.22
_diffrn_reflns_theta_min 2.85
_exptl_absorpt_coefficient_mu 0.760
_exptl_absorpt_correction_T_max 0.9279
_exptl_absorpt_correction_T_min 0.7509
_exptl_absorpt_correction_type multi-scan
_exptl_absorpt_process_details 'ABSCORE, Rigaku'
_exptl_crystal_colour transparent
_exptl_crystal_density_diffrn 1.244
_exptl_crystal_density_method 'not measured'
_exptl_crystal_description block
_exptl_crystal_F_000 672
_exptl_crystal_size_max 0.40
_exptl_crystal_size_mid 0.20
_exptl_crystal_size_min 0.10
_refine_diff_density_max 0.585
_refine_diff_density_min -0.310
_refine_diff_density_rms 0.065
_refine_ls_abs_structure_details 'Flack H D (1983), Acta Cryst. A39, 876-881'
_refine_ls_abs_structure_Flack 0.1(3)
_refine_ls_extinction_coef 0.0201(14)
_refine_ls_extinction_expression Fc^*^=kFc[1+0.001xFc^2^\l^3^/sin(2\q)]^-1/4^
_refine_ls_extinction_method SHELXL
_refine_ls_goodness_of_fit_ref 1.063
_refine_ls_hydrogen_treatment mixed
_refine_ls_matrix_type full
_refine_ls_number_parameters 389
_refine_ls_number_reflns 5428
_refine_ls_number_restraints 1
_refine_ls_restrained_S_all 1.063
_refine_ls_R_factor_all 0.0667
_refine_ls_R_factor_gt 0.0647
_refine_ls_shift/su_max 0.000
_refine_ls_shift/su_mean 0.000
_refine_ls_structure_factor_coef Fsqd
_refine_ls_weighting_details 'calc w=1/[\s^2^(Fo^2^)+(0.0854P)^2^+1.7591P] where P=(Fo^2^+2Fc^2^)/3'
_refine_ls_weighting_scheme calc
_refine_ls_wR_factor_gt 0.1674
_refine_ls_wR_factor_ref 0.1693
_reflns_number_gt 5250
_reflns_number_total 5428
_reflns_threshold_expression >2\s(I)
_cod_data_source_file b416868b.txt
_cod_data_source_block cyasterone1
_cod_original_sg_symbol_H-M P21
_cod_database_code 7150054

loop_
_symmetry_equiv_pos_as_xyz
'x, y, z'
'-x, y+1/2, -z'

loop_
_atom_site_label
_atom_site_type_symbol
_atom_site_fract_x
_atom_site_fract_y
_atom_site_fract_z
_atom_site_U_iso_or_equiv
_atom_site_adp_type
_atom_site_occupancy
_atom_site_symmetry_multiplicity
_atom_site_calc_flag
_atom_site_refinement_flags
_atom_site_disorder_assembly
_atom_site_disorder_group
O1 O 0.86878(18) 0.6597(3) 0.94375(15) 0.0351(6) Uani 1 1 d . . .
H1 H 0.9244 0.7088 0.9540 0.053 Uiso 1 1 calc R . .
O2 O 0.96158(18) 0.3498(3) 1.01132(14) 0.0340(6) Uani 1 1 d . . .
H2 H 0.9426 0.3783 1.0572 0.051 Uiso 1 1 calc R . .
O3 O 1.04890(19) -0.0674(3) 0.82070(14) 0.0311(5) Uani 1 1 d . . .
O4 O 0.71697(17) 0.1910(4) 0.59866(15) 0.0369(6) Uani 1 1 d . . .
H4 H 0.7191 0.2411 0.6462 0.055 Uiso 1 1 calc R . .
O5 O 0.86066(17) 0.2887(3) 0.32320(15) 0.0337(6) Uani 1 1 d . . .
H5 H 0.8651 0.3298 0.2747 0.051 Uiso 1 1 calc R . .
O6 O 0.6969(2) 0.3375(4) 0.19661(14) 0.0400(6) Uani 1 1 d . . .
H6 H 0.6920 0.2567 0.1607 0.060 Uiso 1 1 calc R . .
O7 O 0.3349(2) 0.1126(5) 0.2706(2) 0.0629(9) Uani 1 1 d . . .
O8 O 0.3572(3) -0.1676(6) 0.2656(3) 0.0748(11) Uani 1 1 d . . .
O9 O 0.7224(3) -0.2180(4) 1.0207(2) 0.0621(10) Uani 1 1 d . . .
H9 H 0.7664 -0.2467 0.9923 0.093 Uiso 1 1 calc R . .
O10 O 0.5327(3) 0.1493(11) 0.4885(3) 0.126(2) Uani 1 1 d . . .
H10 H 0.5871 0.1463 0.5230 0.189 Uiso 1 1 calc R . .
O11 O 0.6868(3) 0.1103(5) 1.0607(2) 0.0648(10) Uani 1 1 d . . .
H11 H 0.6900 0.0030 1.0665 0.097 Uiso 1 1 calc R . .
C1 C 0.7628(2) 0.2640(4) 0.4363(2) 0.0259(7) Uani 1 1 d . . .
H1A H 0.6957 0.2952 0.4487 0.031 Uiso 1 1 calc R . .
C2 C 0.8385(2) 0.3144(4) 0.51747(19) 0.0270(7) Uani 1 1 d . . .
C3 C 0.8231(3) 0.4889(5) 0.5588(2) 0.0352(8) Uani 1 1 d . . .
H3A H 0.8356 0.5822 0.5193 0.042 Uiso 1 1 calc R . .
H3B H 0.7532 0.4982 0.5672 0.042 Uiso 1 1 calc R . .
C4 C 0.8924(3) 0.5116(5) 0.6456(2) 0.0351(8) Uani 1 1 d . . .
H4A H 0.8727 0.6174 0.6732 0.042 Uiso 1 1 calc R . .
H4B H 0.9610 0.5289 0.6349 0.042 Uiso 1 1 calc R . .
C5 C 0.8931(2) 0.3602(5) 0.70945(19) 0.0271(7) Uani 1 1 d . . .
H5A H 0.8302 0.3712 0.7333 0.033 Uiso 1 1 calc R . .
C6 C 0.9788(2) 0.3726(4) 0.78789(19) 0.0265(7) Uani 1 1 d . . .
C7 C 0.9653(3) 0.5285(4) 0.8455(2) 0.0279(7) Uani 1 1 d . . .
H7A H 1.0257 0.5411 0.8902 0.033 Uiso 1 1 calc R . .
H7B H 0.9586 0.6340 0.8098 0.033 Uiso 1 1 calc R . .
C8 C 0.8744(3) 0.5126(5) 0.8896(2) 0.0281(7) Uani 1 1 d . . .
H8 H 0.8133 0.5103 0.8440 0.034 Uiso 1 1 calc R . .
C9 C 0.8778(3) 0.3469(5) 0.9421(2) 0.0309(7) Uani 1 1 d . . .
H9A H 0.8152 0.3364 0.9664 0.037 Uiso 1 1 calc R . .
C10 C 0.8877(3) 0.1917(5) 0.8854(2) 0.0299(7) Uani 1 1 d . . .
H10A H 0.8279 0.1827 0.8397 0.036 Uiso 1 1 calc R . .
H10B H 0.8924 0.0855 0.9205 0.036 Uiso 1 1 calc R . .
C11 C 0.9820(3) 0.2093(4) 0.8434(2) 0.0267(7) Uani 1 1 d . . .
H11A H 1.0411 0.2181 0.8908 0.032 Uiso 1 1 calc R . .
C12 C 0.9950(2) 0.0519(4) 0.7910(2) 0.0260(7) Uani 1 1 d . . .
C13 C 0.9375(2) 0.0466(4) 0.7031(2) 0.0265(7) Uani 1 1 d . . .
H13 H 0.9351 -0.0574 0.6712 0.032 Uiso 1 1 calc R . .
C14 C 0.8882(2) 0.1851(4) 0.66644(19) 0.0240(7) Uani 1 1 d . . .
C15 C 0.8172(2) 0.1723(5) 0.5809(2) 0.0254(7) Uani 1 1 d . . .
C16 C 0.8133(3) 0.0072(5) 0.5288(2) 0.0305(8) Uani 1 1 d . . .
H16A H 0.7712 -0.0801 0.5506 0.037 Uiso 1 1 calc R . .
H16B H 0.8808 -0.0408 0.5308 0.037 Uiso 1 1 calc R . .
C17 C 0.7670(3) 0.0641(5) 0.4360(2) 0.0302(8) Uani 1 1 d . . .
H17A H 0.6993 0.0157 0.4192 0.036 Uiso 1 1 calc R . .
H17B H 0.8084 0.0234 0.3944 0.036 Uiso 1 1 calc R . .
C18 C 0.9465(3) 0.2981(5) 0.5026(2) 0.0325(8) Uani 1 1 d . . .
H18A H 0.9617 0.3934 0.4663 0.049 Uiso 1 1 calc R . .
H18B H 0.9547 0.1886 0.4738 0.049 Uiso 1 1 calc R . .
H18C H 0.9920 0.3019 0.5581 0.049 Uiso 1 1 calc R . .
C19 C 1.0816(3) 0.3927(5) 0.7607(2) 0.0311(8) Uani 1 1 d . . .
H19A H 1.0901 0.3024 0.7193 0.047 Uiso 1 1 calc R . .
H19B H 1.1341 0.3829 0.8116 0.047 Uiso 1 1 calc R . .
H19C H 1.0856 0.5057 0.7340 0.047 Uiso 1 1 calc R . .
C20 C 0.7692(2) 0.3443(5) 0.34745(19) 0.0283(7) Uani 1 1 d . . .
C21 C 0.7665(3) 0.5411(5) 0.3480(2) 0.0331(8) Uani 1 1 d . . .
H21A H 0.8296 0.5852 0.3800 0.050 Uiso 1 1 calc R . .
H21B H 0.7117 0.5802 0.3757 0.050 Uiso 1 1 calc R . .
H21C H 0.7566 0.5839 0.2886 0.050 Uiso 1 1 calc R . .
C22 C 0.6821(3) 0.2717(5) 0.2789(2) 0.0329(8) Uani 1 1 d . . .
H22 H 0.6872 0.1435 0.2782 0.040 Uiso 1 1 calc R . .
C23 C 0.5788(3) 0.3214(6) 0.2942(2) 0.0415(9) Uani 1 1 d . . .
H23A H 0.5673 0.4439 0.2785 0.050 Uiso 1 1 calc R . .
H23B H 0.5776 0.3106 0.3566 0.050 Uiso 1 1 calc R . .
C24 C 0.4928(3) 0.2165(6) 0.2449(3) 0.0461(10) Uani 1 1 d . . .
H24 H 0.4888 0.2332 0.1815 0.055 Uiso 1 1 calc R . .
C25 C 0.3927(3) 0.2728(7) 0.2721(3) 0.0550(12) Uani 1 1 d . . .
H25 H 0.4076 0.3159 0.3328 0.066 Uiso 1 1 calc R . .
C26 C 0.3941(4) -0.0213(7) 0.2680(3) 0.0592(13) Uani 1 1 d . . .
C27 C 0.4972(3) 0.0230(7) 0.2666(3) 0.0516(11) Uani 1 1 d . . .
H27 H 0.5359 0.0086 0.3262 0.062 Uiso 1 1 calc R . .
C28 C 0.3339(4) 0.4040(7) 0.2184(4) 0.0654(14) Uani 1 1 d . . .
H28A H 0.3144 0.3601 0.1595 0.098 Uiso 1 1 calc R . .
H28B H 0.3740 0.5083 0.2175 0.098 Uiso 1 1 calc R . .
H28C H 0.2742 0.4310 0.2423 0.098 Uiso 1 1 calc R . .
C29 C 0.5422(5) -0.0909(9) 0.2076(5) 0.086(2) Uani 1 1 d . . .
H29A H 0.5379 -0.2110 0.2255 0.128 Uiso 1 1 calc R . .
H29B H 0.6122 -0.0596 0.2102 0.128 Uiso 1 1 calc R . .
H29C H 0.5061 -0.0770 0.1485 0.128 Uiso 1 1 calc R . .
C30 C 0.7016(4) -0.3591(7) 1.0722(3) 0.0560(11) Uani 1 1 d . . .
H30A H 0.7639 -0.4159 1.0976 0.084 Uiso 1 1 calc R . .
H30B H 0.6583 -0.4413 1.0361 0.084 Uiso 1 1 calc R . .
H30C H 0.6680 -0.3173 1.1182 0.084 Uiso 1 1 calc R . .
C31 C 0.4607(4) 0.1758(9) 0.5312(4) 0.0722(16) Uani 1 1 d . . .
H31A H 0.4887 0.1966 0.5920 0.108 Uiso 1 1 calc R . .
H31B H 0.4174 0.0744 0.5264 0.108 Uiso 1 1 calc R . .
H31C H 0.4219 0.2761 0.5074 0.108 Uiso 1 1 calc R . .
C32 C 0.6054(4) 0.1532(8) 0.9958(3) 0.0719(15) Uani 1 1 d . . .
H32A H 0.5670 0.2460 1.0164 0.108 Uiso 1 1 calc R . .
H32B H 0.5627 0.0521 0.9819 0.108 Uiso 1 1 calc R . .
H32C H 0.6298 0.1913 0.9441 0.108 Uiso 1 1 calc R . .

loop_
_atom_site_aniso_label
_atom_site_aniso_U_11
_atom_site_aniso_U_22
_atom_site_aniso_U_33
_atom_site_aniso_U_23
_atom_site_aniso_U_13
_atom_site_aniso_U_12
O1 0.0400(13) 0.0314(15) 0.0342(12) -0.0121(11) 0.0069(10) 0.0028(11)
O2 0.0450(13) 0.0347(15) 0.0217(11) -0.0018(10) 0.0041(9) 0.0057(12)
O3 0.0447(14) 0.0255(13) 0.0235(11) 0.0029(9) 0.0071(10) 0.0041(11)
O4 0.0281(12) 0.0554(18) 0.0290(12) 0.0012(11) 0.0102(9) 0.0017(11)
O5 0.0364(12) 0.0395(15) 0.0271(11) 0.0027(10) 0.0104(10) -0.0008(11)
O6 0.0560(15) 0.0388(16) 0.0234(11) 0.0041(11) 0.0023(10) -0.0084(13)
O7 0.0519(18) 0.055(2) 0.083(2) 0.0072(17) 0.0138(17) -0.0012(16)
O8 0.062(2) 0.070(3) 0.097(3) 0.018(2) 0.0258(19) -0.003(2)
O9 0.084(2) 0.052(2) 0.0590(19) 0.0132(16) 0.0345(17) 0.0288(18)
O10 0.053(2) 0.249(8) 0.075(3) -0.032(4) 0.012(2) -0.028(4)
O11 0.094(3) 0.054(2) 0.0442(17) -0.0061(14) 0.0064(17) 0.0133(19)
C1 0.0277(16) 0.0268(19) 0.0223(15) -0.0013(12) 0.0022(13) -0.0014(13)
C2 0.0332(17) 0.025(2) 0.0220(14) 0.0004(13) 0.0016(12) 0.0024(14)
C3 0.053(2) 0.027(2) 0.0238(17) -0.0014(14) 0.0043(15) 0.0029(16)
C4 0.059(2) 0.0173(19) 0.0273(17) 0.0015(13) 0.0037(16) 0.0009(16)
C5 0.0324(16) 0.0239(19) 0.0243(15) -0.0009(13) 0.0029(12) 0.0036(14)
C6 0.0326(17) 0.0215(18) 0.0243(15) -0.0021(13) 0.0022(12) -0.0004(13)
C7 0.0398(18) 0.0178(18) 0.0258(16) -0.0038(13) 0.0053(13) -0.0020(14)
C8 0.0325(17) 0.0280(19) 0.0229(16) -0.0076(13) 0.0024(13) 0.0025(14)
C9 0.0375(18) 0.030(2) 0.0253(15) -0.0020(14) 0.0066(13) 0.0013(16)
C10 0.0391(18) 0.0234(19) 0.0287(17) -0.0034(13) 0.0098(14) -0.0036(14)
C11 0.0352(17) 0.0217(18) 0.0240(16) -0.0020(13) 0.0072(13) 0.0005(14)
C12 0.0340(17) 0.0218(18) 0.0232(15) 0.0002(12) 0.0080(13) -0.0048(13)
C13 0.0359(17) 0.0208(18) 0.0231(15) -0.0020(12) 0.0060(13) 0.0005(13)
C14 0.0255(15) 0.0243(19) 0.0228(15) -0.0019(12) 0.0061(12) -0.0038(13)
C15 0.0247(15) 0.030(2) 0.0227(15) -0.0008(13) 0.0060(12) 0.0014(13)
C16 0.0364(18) 0.031(2) 0.0240(16) -0.0024(14) 0.0043(13) 0.0012(15)
C17 0.0374(18) 0.027(2) 0.0254(16) -0.0005(13) 0.0044(14) -0.0032(14)
C18 0.0381(18) 0.034(2) 0.0267(16) 0.0010(14) 0.0080(14) -0.0054(15)
C19 0.0356(18) 0.027(2) 0.0316(17) -0.0005(13) 0.0075(14) -0.0014(14)
C20 0.0321(16) 0.031(2) 0.0217(15) 0.0001(13) 0.0038(12) -0.0015(15)
C21 0.0424(19) 0.028(2) 0.0274(17) 0.0023(14) 0.0029(14) -0.0017(15)
C22 0.0401(19) 0.032(2) 0.0257(16) 0.0007(14) 0.0026(14) -0.0066(15)
C23 0.0356(18) 0.052(3) 0.0340(18) 0.0008(17) -0.0006(14) -0.0035(18)
C24 0.041(2) 0.045(3) 0.049(2) -0.0011(19) -0.0003(18) -0.0074(18)
C25 0.040(2) 0.065(3) 0.056(3) -0.001(2) -0.001(2) -0.010(2)
C26 0.071(3) 0.058(3) 0.052(3) 0.018(2) 0.017(2) -0.018(3)
C27 0.047(2) 0.054(3) 0.052(2) -0.003(2) 0.0025(19) 0.002(2)
C28 0.069(3) 0.054(3) 0.072(3) -0.004(2) 0.007(3) 0.002(2)
C29 0.082(4) 0.067(4) 0.120(5) -0.029(4) 0.053(4) -0.035(3)
C30 0.060(3) 0.056(3) 0.058(3) 0.000(2) 0.025(2) 0.006(2)
C31 0.049(3) 0.102(5) 0.067(3) 0.001(3) 0.014(2) -0.002(3)
C32 0.087(4) 0.062(4) 0.060(3) -0.011(3) -0.005(3) 0.015(3)

loop_
_atom_type_symbol
_atom_type_description
_atom_type_scat_dispersion_real
_atom_type_scat_dispersion_imag
_atom_type_scat_source
C C 0.0181 0.0091 'International Tables Vol C Tables 4.2.6.8 and 6.1.1.4'
H H 0.0000 0.0000 'International Tables Vol C Tables 4.2.6.8 and 6.1.1.4'
O O 0.0492 0.0322 'International Tables Vol C Tables 4.2.6.8 and 6.1.1.4'

loop_
_geom_angle_atom_site_label_1
_geom_angle_atom_site_label_2
_geom_angle_atom_site_label_3
_geom_angle
_geom_angle_site_symmetry_1
_geom_angle_site_symmetry_3
_geom_angle_publ_flag
C8 O1 H1 109.5 . . ?
C9 O2 H2 109.5 . . ?
C15 O4 H4 109.5 . . ?
C20 O5 H5 109.5 . . ?
C22 O6 H6 109.5 . . ?
C26 O7 C25 109.7(3) . . ?
C30 O9 H9 109.5 . . ?
C31 O10 H10 109.5 . . ?
C32 O11 H11 109.5 . . ?
C2 C1 C20 120.6(3) . . ?
C2 C1 C17 103.7(3) . . ?
C20 C1 C17 113.0(3) . . ?
C2 C1 H1A 106.2 . . ?
C20 C1 H1A 106.2 . . ?
C17 C1 H1A 106.2 . . ?
C3 C2 C18 110.2(3) . . ?
C3 C2 C1 117.0(3) . . ?
C18 C2 C1 111.8(3) . . ?
C3 C2 C15 107.5(3) . . ?
C18 C2 C15 109.5(3) . . ?
C1 C2 C15 100.3(3) . . ?
C4 C3 C2 111.9(3) . . ?
C4 C3 H3A 109.2 . . ?
C2 C3 H3A 109.2 . . ?
C4 C3 H3B 109.2 . . ?
C2 C3 H3B 109.2 . . ?
H3A C3 H3B 107.9 . . ?
C3 C4 C5 115.2(3) . . ?
C3 C4 H4A 108.5 . . ?
C5 C4 H4A 108.5 . . ?
C3 C4 H4B 108.5 . . ?
C5 C4 H4B 108.5 . . ?
H4A C4 H4B 107.5 . . ?
C14 C5 C4 113.4(2) . . ?
C14 C5 C6 112.3(3) . . ?
C4 C5 C6 112.9(3) . . ?
C14 C5 H5A 105.8 . . ?
C4 C5 H5A 105.8 . . ?
C6 C5 H5A 105.8 . . ?
C11 C6 C7 107.9(2) . . ?
C11 C6 C19 107.8(3) . . ?
C7 C6 C19 107.0(3) . . ?
C11 C6 C5 110.1(3) . . ?
C7 C6 C5 111.5(3) . . ?
C19 C6 C5 112.3(3) . . ?
C8 C7 C6 113.2(3) . . ?
C8 C7 H7A 108.9 . . ?
C6 C7 H7A 108.9 . . ?
C8 C7 H7B 108.9 . . ?
C6 C7 H7B 108.9 . . ?
H7A C7 H7B 107.7 . . ?
O1 C8 C9 110.4(3) . . ?
O1 C8 C7 109.8(3) . . ?
C9 C8 C7 111.4(3) . . ?
O1 C8 H8 108.4 . . ?
C9 C8 H8 108.4 . . ?
C7 C8 H8 108.4 . . ?
O2 C9 C10 108.5(3) . . ?
O2 C9 C8 110.0(3) . . ?
C10 C9 C8 110.3(3) . . ?
O2 C9 H9A 109.3 . . ?
C10 C9 H9A 109.3 . . ?
C8 C9 H9A 109.3 . . ?
C9 C10 C11 110.3(3) . . ?
C9 C10 H10A 109.6 . . ?
C11 C10 H10A 109.6 . . ?
C9 C10 H10B 109.6 . . ?
C11 C10 H10B 109.6 . . ?
H10A C10 H10B 108.1 . . ?
C12 C11 C6 110.7(2) . . ?
C12 C11 C10 110.4(3) . . ?
C6 C11 C10 111.9(3) . . ?
C12 C11 H11A 107.9 . . ?
C6 C11 H11A 107.9 . . ?
C10 C11 H11A 107.9 . . ?
O3 C12 C13 121.7(3) . . ?
O3 C12 C11 121.9(3) . . ?
C13 C12 C11 116.4(3) . . ?
C14 C13 C12 121.8(3) . . ?
C14 C13 H13 119.1 . . ?
C12 C13 H13 119.1 . . ?
C13 C14 C15 121.4(3) . . ?
C13 C14 C5 123.2(3) . . ?
C15 C14 C5 115.2(3) . . ?
O4 C15 C14 107.4(2) . . ?
O4 C15 C16 104.2(3) . . ?
C14 C15 C16 119.4(3) . . ?
O4 C15 C2 110.1(3) . . ?
C14 C15 C2 111.3(3) . . ?
C16 C15 C2 104.2(2) . . ?
C15 C16 C17 103.8(3) . . ?
C15 C16 H16A 111.0 . . ?
C17 C16 H16A 111.0 . . ?
C15 C16 H16B 111.0 . . ?
C17 C16 H16B 111.0 . . ?
H16A C16 H16B 109.0 . . ?
C16 C17 C1 106.9(3) . . ?
C16 C17 H17A 110.3 . . ?
C1 C17 H17A 110.3 . . ?
C16 C17 H17B 110.3 . . ?
C1 C17 H17B 110.3 . . ?
H17A C17 H17B 108.6 . . ?
C2 C18 H18A 109.5 . . ?
C2 C18 H18B 109.5 . . ?
H18A C18 H18B 109.5 . . ?
C2 C18 H18C 109.5 . . ?
H18A C18 H18C 109.5 . . ?
H18B C18 H18C 109.5 . . ?
C6 C19 H19A 109.5 . . ?
C6 C19 H19B 109.5 . . ?
H19A C19 H19B 109.5 . . ?
C6 C19 H19C 109.5 . . ?
H19A C19 H19C 109.5 . . ?
H19B C19 H19C 109.5 . . ?
O5 C20 C21 109.0(3) . . ?
O5 C20 C1 108.1(3) . . ?
C21 C20 C1 113.1(3) . . ?
O5 C20 C22 107.3(3) . . ?
C21 C20 C22 110.4(3) . . ?
C1 C20 C22 108.8(3) . . ?
C20 C21 H21A 109.5 . . ?
C20 C21 H21B 109.5 . . ?
H21A C21 H21B 109.5 . . ?
C20 C21 H21C 109.5 . . ?
H21A C21 H21C 109.5 . . ?
H21B C21 H21C 109.5 . . ?
O6 C22 C23 109.5(3) . . ?
O6 C22 C20 106.5(3) . . ?
C23 C22 C20 114.3(3) . . ?
O6 C22 H22 108.8 . . ?
C23 C22 H22 108.8 . . ?
C20 C22 H22 108.8 . . ?
C22 C23 C24 115.8(3) . . ?
C22 C23 H23A 108.3 . . ?
C24 C23 H23A 108.3 . . ?
C22 C23 H23B 108.3 . . ?
C24 C23 H23B 108.3 . . ?
H23A C23 H23B 107.4 . . ?
C23 C24 C27 114.4(4) . . ?
C23 C24 C25 109.9(4) . . ?
C27 C24 C25 102.3(4) . . ?
C23 C24 H24 110.0 . . ?
C27 C24 H24 110.0 . . ?
C25 C24 H24 110.0 . . ?
C28 C25 O7 109.9(4) . . ?
C28 C25 C24 116.7(4) . . ?
O7 C25 C24 104.5(4) . . ?
C28 C25 H25 108.5 . . ?
O7 C25 H25 108.5 . . ?
C24 C25 H25 108.5 . . ?
O8 C26 O7 118.4(5) . . ?
O8 C26 C27 127.3(5) . . ?
O7 C26 C27 114.3(4) . . ?
C26 C27 C29 112.1(4) . . ?
C26 C27 C24 103.6(4) . . ?
C29 C27 C24 116.4(5) . . ?
C26 C27 H27 108.1 . . ?
C29 C27 H27 108.1 . . ?
C24 C27 H27 108.1 . . ?
C25 C28 H28A 109.5 . . ?
C25 C28 H28B 109.5 . . ?
H28A C28 H28B 109.5 . . ?
C25 C28 H28C 109.5 . . ?
H28A C28 H28C 109.5 . . ?
H28B C28 H28C 109.5 . . ?
C27 C29 H29A 109.5 . . ?
C27 C29 H29B 109.5 . . ?
H29A C29 H29B 109.5 . . ?
C27 C29 H29C 109.5 . . ?
H29A C29 H29C 109.5 . . ?
H29B C29 H29C 109.5 . . ?
O9 C30 H30A 109.5 . . ?
O9 C30 H30B 109.5 . . ?
H30A C30 H30B 109.5 . . ?
O9 C30 H30C 109.5 . . ?
H30A C30 H30C 109.5 . . ?
H30B C30 H30C 109.5 . . ?
O10 C31 H31A 109.5 . . ?
O10 C31 H31B 109.5 . . ?
H31A C31 H31B 109.5 . . ?
O10 C31 H31C 109.5 . . ?
H31A C31 H31C 109.5 . . ?
H31B C31 H31C 109.5 . . ?
O11 C32 H32A 109.5 . . ?
O11 C32 H32B 109.5 . . ?
H32A C32 H32B 109.5 . . ?
O11 C32 H32C 109.5 . . ?
H32A C32 H32C 109.5 . . ?
H32B C32 H32C 109.5 . . ?

loop_
_geom_bond_atom_site_label_1
_geom_bond_atom_site_label_2
_geom_bond_distance
_geom_bond_site_symmetry_2
_geom_bond_publ_flag
O1 C8 1.438(4) . ?
O1 H1 0.8400 . ?
O2 C9 1.434(4) . ?
O2 H2 0.8400 . ?
O3 C12 1.224(4) . ?
O4 C15 1.452(4) . ?
O4 H4 0.8400 . ?
O5 C20 1.436(4) . ?
O5 H5 0.8400 . ?
O6 C22 1.441(4) . ?
O6 H6 0.8400 . ?
O7 C26 1.323(7) . ?
O7 C25 1.472(6) . ?
O8 C26 1.242(6) . ?
O9 C30 1.423(6) . ?
O9 H9 0.8400 . ?
O10 C31 1.301(6) . ?
O10 H10 0.8400 . ?
O11 C32 1.411(6) . ?
O11 H11 0.8400 . ?
C1 C2 1.546(4) . ?
C1 C20 1.550(4) . ?
C1 C17 1.555(5) . ?
C1 H1A 1.0000 . ?
C2 C3 1.535(5) . ?
C2 C18 1.539(5) . ?
C2 C15 1.553(4) . ?
C3 C4 1.530(5) . ?
C3 H3A 0.9900 . ?
C3 H3B 0.9900 . ?
C4 C5 1.547(5) . ?
C4 H4A 0.9900 . ?
C4 H4B 0.9900 . ?
C5 C14 1.518(5) . ?
C5 C6 1.548(4) . ?
C5 H5A 1.0000 . ?
C6 C11 1.538(5) . ?
C6 C7 1.545(5) . ?
C6 C19 1.546(5) . ?
C7 C8 1.531(5) . ?
C7 H7A 0.9900 . ?
C7 H7B 0.9900 . ?
C8 C9 1.528(5) . ?
C8 H8 1.0000 . ?
C9 C10 1.523(5) . ?
C9 H9A 1.0000 . ?
C10 C11 1.555(5) . ?
C10 H10A 0.9900 . ?
C10 H10B 0.9900 . ?
C11 C12 1.505(5) . ?
C11 H11A 1.0000 . ?
C12 C13 1.467(4) . ?
C13 C14 1.345(5) . ?
C13 H13 0.9500 . ?
C14 C15 1.517(4) . ?
C15 C16 1.520(5) . ?
C16 C17 1.552(5) . ?
C16 H16A 0.9900 . ?
C16 H16B 0.9900 . ?
C17 H17A 0.9900 . ?
C17 H17B 0.9900 . ?
C18 H18A 0.9800 . ?
C18 H18B 0.9800 . ?
C18 H18C 0.9800 . ?
C19 H19A 0.9800 . ?
C19 H19B 0.9800 . ?
C19 H19C 0.9800 . ?
C20 C21 1.530(6) . ?
C20 C22 1.563(5) . ?
C21 H21A 0.9800 . ?
C21 H21B 0.9800 . ?
C21 H21C 0.9800 . ?
C22 C23 1.522(5) . ?
C22 H22 1.0000 . ?
C23 C24 1.524(6) . ?
C23 H23A 0.9900 . ?
C23 H23B 0.9900 . ?
C24 C27 1.541(7) . ?
C24 C25 1.566(6) . ?
C24 H24 1.0000 . ?
C25 C28 1.471(7) . ?
C25 H25 1.0000 . ?
C26 C27 1.453(7) . ?
C27 C29 1.493(8) . ?
C27 H27 1.0000 . ?
C28 H28A 0.9800 . ?
C28 H28B 0.9800 . ?
C28 H28C 0.9800 . ?
C29 H29A 0.9800 . ?
C29 H29B 0.9800 . ?
C29 H29C 0.9800 . ?
C30 H30A 0.9800 . ?
C30 H30B 0.9800 . ?
C30 H30C 0.9800 . ?
C31 H31A 0.9800 . ?
C31 H31B 0.9800 . ?
C31 H31C 0.9800 . ?
C32 H32A 0.9800 . ?
C32 H32B 0.9800 . ?
C32 H32C 0.9800 . ?

loop_
_geom_hbond_atom_site_label_D
_geom_hbond_atom_site_label_H
_geom_hbond_atom_site_label_A
_geom_hbond_distance_DH
_geom_hbond_distance_HA
_geom_hbond_distance_DA
_geom_hbond_angle_DHA
_geom_hbond_site_symmetry_A
O1 H1 O2 0.84 1.90 2.733(4) 169.3 2_757
O2 H2 O3 0.84 1.95 2.753(3) 158.7 2_757
O4 H4 O8 0.84 2.01 2.754(4) 147.2 2_656
O5 H5 O3 0.84 2.22 2.986(3) 152.5 2_756
O6 H6 O11 0.84 1.94 2.762(4) 167.2 1_554
O9 H9 O1 0.84 1.86 2.688(4) 170.0 1_545
O10 H10 O4 0.84 1.98 2.811(5) 168.0 .
O11 H11 O9 0.84 1.94 2.694(5) 148.0 .

loop_
_geom_torsion_atom_site_label_1
_geom_torsion_atom_site_label_2
_geom_torsion_atom_site_label_3
_geom_torsion_atom_site_label_4
_geom_torsion
_geom_torsion_site_symmetry_1
_geom_torsion_site_symmetry_2
_geom_torsion_site_symmetry_3
_geom_torsion_site_symmetry_4
_geom_torsion_publ_flag
C20 C1 C2 C3 77.2(4) . . . . ?
C17 C1 C2 C3 -155.0(3) . . . . ?
C20 C1 C2 C18 -51.1(4) . . . . ?
C17 C1 C2 C18 76.7(3) . . . . ?
C20 C1 C2 C15 -167.0(3) . . . . ?
C17 C1 C2 C15 -39.3(3) . . . . ?
C18 C2 C3 C4 -59.7(4) . . . . ?
C1 C2 C3 C4 171.2(3) . . . . ?
C15 C2 C3 C4 59.5(4) . . . . ?
C2 C3 C4 C5 -50.0(4) . . . . ?
C3 C4 C5 C14 39.2(4) . . . . ?
C3 C4 C5 C6 168.4(3) . . . . ?
C14 C5 C6 C11 -44.2(3) . . . . ?
C4 C5 C6 C11 -174.0(3) . . . . ?
C14 C5 C6 C7 -163.9(3) . . . . ?
C4 C5 C6 C7 66.3(4) . . . . ?
C14 C5 C6 C19 76.0(4) . . . . ?
C4 C5 C6 C19 -53.8(4) . . . . ?
C11 C6 C7 C8 -54.9(4) . . . . ?
C19 C6 C7 C8 -170.7(3) . . . . ?
C5 C6 C7 C8 66.2(4) . . . . ?
C6 C7 C8 O1 178.3(3) . . . . ?
C6 C7 C8 C9 55.7(4) . . . . ?
O1 C8 C9 O2 -58.2(3) . . . . ?
C7 C8 C9 O2 64.1(3) . . . . ?
O1 C8 C9 C10 -177.9(3) . . . . ?
C7 C8 C9 C10 -55.6(3) . . . . ?
O2 C9 C10 C11 -63.5(4) . . . . ?
C8 C9 C10 C11 57.1(3) . . . . ?
C7 C6 C11 C12 180.0(3) . . . . ?
C19 C6 C11 C12 -64.8(3) . . . . ?
C5 C6 C11 C12 58.1(3) . . . . ?
C7 C6 C11 C10 56.3(3) . . . . ?
C19 C6 C11 C10 171.5(3) . . . . ?
C5 C6 C11 C10 -65.6(3) . . . . ?
C9 C10 C11 C12 177.0(3) . . . . ?
C9 C10 C11 C6 -59.2(3) . . . . ?
C6 C11 C12 O3 140.2(3) . . . . ?
C10 C11 C12 O3 -95.2(4) . . . . ?
C6 C11 C12 C13 -41.4(4) . . . . ?
C10 C11 C12 C13 83.1(3) . . . . ?
O3 C12 C13 C14 -171.5(3) . . . . ?
C11 C12 C13 C14 10.1(5) . . . . ?
C12 C13 C14 C15 -171.1(3) . . . . ?
C12 C13 C14 C5 4.3(5) . . . . ?
C4 C5 C14 C13 143.3(3) . . . . ?
C6 C5 C14 C13 13.8(4) . . . . ?
C4 C5 C14 C15 -41.0(4) . . . . ?
C6 C5 C14 C15 -170.5(3) . . . . ?
C13 C14 C15 O4 108.6(3) . . . . ?
C5 C14 C15 O4 -67.2(4) . . . . ?
C13 C14 C15 C16 -9.5(5) . . . . ?
C5 C14 C15 C16 174.7(3) . . . . ?
C13 C14 C15 C2 -130.9(3) . . . . ?
C5 C14 C15 C2 53.3(3) . . . . ?
C3 C2 C15 O4 57.8(3) . . . . ?
C18 C2 C15 O4 177.4(3) . . . . ?
C1 C2 C15 O4 -64.9(3) . . . . ?
C3 C2 C15 C14 -61.1(3) . . . . ?
C18 C2 C15 C14 58.5(3) . . . . ?
C1 C2 C15 C14 176.2(3) . . . . ?
C3 C2 C15 C16 168.9(3) . . . . ?
C18 C2 C15 C16 -71.4(3) . . . . ?
C1 C2 C15 C16 46.2(3) . . . . ?
O4 C15 C16 C17 81.1(3) . . . . ?
C14 C15 C16 C17 -159.2(3) . . . . ?
C2 C15 C16 C17 -34.3(3) . . . . ?
C15 C16 C17 C1 9.2(4) . . . . ?
C2 C1 C17 C16 19.3(4) . . . . ?
C20 C1 C17 C16 151.6(3) . . . . ?
C2 C1 C20 O5 64.9(4) . . . . ?
C17 C1 C20 O5 -58.5(4) . . . . ?
C2 C1 C20 C21 -55.8(4) . . . . ?
C17 C1 C20 C21 -179.2(3) . . . . ?
C2 C1 C20 C22 -178.9(3) . . . . ?
C17 C1 C20 C22 57.7(4) . . . . ?
O5 C20 C22 O6 -58.1(4) . . . . ?
C21 C20 C22 O6 60.6(4) . . . . ?
C1 C20 C22 O6 -174.8(3) . . . . ?
O5 C20 C22 C23 -179.1(3) . . . . ?
C21 C20 C22 C23 -60.4(4) . . . . ?
C1 C20 C22 C23 64.2(4) . . . . ?
O6 C22 C23 C24 76.6(4) . . . . ?
C20 C22 C23 C24 -164.1(3) . . . . ?
C22 C23 C24 C27 61.4(5) . . . . ?
C22 C23 C24 C25 175.9(3) . . . . ?
C26 O7 C25 C28 141.0(5) . . . . ?
C26 O7 C25 C24 14.9(5) . . . . ?
C23 C24 C25 C28 94.2(5) . . . . ?
C27 C24 C25 C28 -143.8(4) . . . . ?
C23 C24 C25 O7 -144.2(4) . . . . ?
C27 C24 C25 O7 -22.2(4) . . . . ?
C25 O7 C26 O8 -179.4(5) . . . . ?
C25 O7 C26 C27 -0.5(6) . . . . ?
O8 C26 C27 C29 38.1(8) . . . . ?
O7 C26 C27 C29 -140.6(5) . . . . ?
O8 C26 C27 C24 164.4(5) . . . . ?
O7 C26 C27 C24 -14.3(5) . . . . ?
C23 C24 C27 C26 140.4(4) . . . . ?
C25 C24 C27 C26 21.6(5) . . . . ?
C23 C24 C27 C29 -96.1(5) . . . . ?
C25 C24 C27 C29 145.1(5) . . . . ?

loop_
_cod_related_entry_id
_cod_related_entry_database
_cod_related_entry_code
1 ChemSpider 21188930
